data_1562300
loop_
_publ_author_name
'Kim, Jong Hyun'
'Ofori, Samuel'
'Parkin, Sean'
'Vekaria, Hemendra'
'Sullivan, Patrick G.'
'Awuah, Samuel G.'

_publ_section_title
;
 Anticancer gold(iii)-bisphosphine complex alters the mitochondrial
 electron transport chain to induce <i>in vivo</i> tumor inhibition.
;
_journal_issue 21
_journal_name_full 'Chemical science'
_journal_page_first 7467
_journal_page_last 7479
_journal_paper_doi 10.1039/d1sc01418h
_journal_volume 12
_journal_year 2021
_chemical_formula_moiety 'C42 H32 Au Cl N O P2, Cl'
_chemical_formula_sum 'C42 H32 Au Cl2 N O P2'
_chemical_formula_weight 896.49
_space_group_crystal_system triclinic
_space_group_IT_number 2
_space_group_name_Hall '-P 1'
_space_group_name_H-M_alt 'P -1'
_atom_sites_solution_hydrogens difmap
_atom_sites_solution_primary direct
_atom_sites_solution_secondary difmap
_audit_creation_method SHELXL-2018/3
_audit_update_record
;
2020-09-27 deposited with the CCDC.	2021-04-16 downloaded from the CCDC.
;
_cell_angle_alpha 97.253(2)
_cell_angle_beta 95.135(2)
_cell_angle_gamma 90.405(2)
_cell_formula_units_Z 4
_cell_length_a 12.0282(6)
_cell_length_b 16.7453(8)
_cell_length_c 20.3891(11)
_cell_measurement_reflns_used 9724
_cell_measurement_temperature 90.0(2)
_cell_measurement_theta_max 27.49
_cell_measurement_theta_min 2.31
_cell_volume 4056.8(4)
_computing_cell_refinement '<i>APEX3</i> (Bruker-AXS, 2016)'
_computing_data_collection '<i>APEX3</i> (Bruker-AXS, 2016)'
_computing_data_reduction '<i>APEX3</i> (Bruker-AXS, 2016)'
_computing_molecular_graphics '<i>XP in SHELXTL</i> (Sheldrick, 2008)'
_computing_publication_material '<i>SHELX</i> (Sheldrick, 2008) and <i>CIFFIX</i> (Parkin, 2013)'
_computing_structure_refinement '<i>SHELXL-2018/3</i> (Sheldrick, 2015b)'
_computing_structure_solution '<i>SHELXT</i> (Sheldrick, 2015a)'
_diffrn_ambient_temperature 90.0(2)
_diffrn_detector_area_resol_mean 7.41
_diffrn_measured_fraction_theta_full 0.960
_diffrn_measured_fraction_theta_max 0.939
_diffrn_measurement_device_type 'Bruker D8 Venture dual source'
_diffrn_measurement_method '\f and \w scans'
_diffrn_radiation_type MoK\a
_diffrn_radiation_wavelength 0.71073
_diffrn_reflns_av_unetI/netI 1.4041
_diffrn_reflns_Laue_measured_fraction_full 0.960
_diffrn_reflns_Laue_measured_fraction_max 0.939
_diffrn_reflns_limit_h_max 15
_diffrn_reflns_limit_h_min -15
_diffrn_reflns_limit_k_max 21
_diffrn_reflns_limit_k_min -21
_diffrn_reflns_limit_l_max 26
_diffrn_reflns_limit_l_min -26
_diffrn_reflns_number 44289
_diffrn_reflns_point_group_measured_fraction_full 0.960
_diffrn_reflns_point_group_measured_fraction_max 0.939
_diffrn_reflns_theta_full 25.242
_diffrn_reflns_theta_max 27.530
_diffrn_reflns_theta_min 2.206
_diffrn_source microsource
_exptl_absorpt_coefficient_mu 3.868
_exptl_absorpt_correction_T_max 0.746
_exptl_absorpt_correction_T_min 0.650
_exptl_absorpt_correction_type multi-scan
_exptl_absorpt_process_details '<i>TWINABS</i> (Sheldrick, 2008b)'
_exptl_crystal_colour colourless
_exptl_crystal_density_diffrn 1.468
_exptl_crystal_description block
_exptl_crystal_F_000 1768
_exptl_crystal_size_max 0.140
_exptl_crystal_size_mid 0.090
_exptl_crystal_size_min 0.070
_refine_diff_density_max 1.939
_refine_diff_density_min -2.846
_refine_diff_density_rms 0.241
_refine_ls_extinction_method none
_refine_ls_goodness_of_fit_ref 1.058
_refine_ls_hydrogen_treatment constr
_refine_ls_matrix_type full
_refine_ls_number_parameters 884
_refine_ls_number_reflns 44289
_refine_ls_number_restraints 0
_refine_ls_restrained_S_all 1.058
_refine_ls_R_factor_all 0.0727
_refine_ls_R_factor_gt 0.0529
_refine_ls_shift/su_max 0.001
_refine_ls_shift/su_mean 0.000
_refine_ls_structure_factor_coef Fsqd
_refine_ls_weighting_details 'w=1/[\s^2^(Fo^2^)+(0.1053P)^2^+1.2546P] where P=(Fo^2^+2Fc^2^)/3'
_refine_ls_weighting_scheme calc
_refine_ls_wR_factor_gt 0.1550
_refine_ls_wR_factor_ref 0.1696
_reflns_Friedel_coverage 0.000
_reflns_number_gt 34535
_reflns_number_total 44289
_reflns_threshold_expression 'I > 2\s(I)'
_cod_data_source_file d1sc01418h2.cif
_cod_data_source_block m19216
_cod_depositor_comments 'Adding full bibliography for 1562299--1562302.cif.'
_cod_database_code 1562300
_shelx_shelxl_version_number 2018/3
_shelx_space_group_comment
; 
The symmetry employed for this shelxl refinement is uniquely defined 
by the following loop, which should always be used as a source of 
symmetry information in preference to the above space-group names. 
They are only intended as comments. 
;
_shelx_estimated_absorpt_t_min 0.613
_shelx_estimated_absorpt_t_max 0.773
_exptl_absorpt_special_details
; 
In addition to absorption, multi-scan techniques also correct other slowly 
varying changes in scale factor over reciprocal space, such as those caused 
by X-ray beam inhomogeneity, goniometer imperfection, crystal decomposition, 
crystal longer than the X-ray beam cross section, absorption by the crystal 
mount etc.  These account, by and large, for much of the difference between 
estimated values of Tmin and Tmax and the _exptl_absorpt_correction_ values. 
;

loop_
_space_group_symop_operation_xyz
'x, y, z'
'-x, -y, -z'

loop_
_atom_site_label
_atom_site_type_symbol
_atom_site_fract_x
_atom_site_fract_y
_atom_site_fract_z
_atom_site_U_iso_or_equiv
_atom_site_adp_type
_atom_site_occupancy
_atom_site_site_symmetry_order
_atom_site_calc_flag
_atom_site_refinement_flags_posn
_atom_site_refinement_flags_adp
_atom_site_refinement_flags_occupancy
_atom_site_disorder_assembly
_atom_site_disorder_group
Cl1 Cl 0.8193(2) 0.71308(16) 0.08864(13) 0.0372(6) Uani 1 1 d . . . . .
Cl2 Cl 0.5478(2) 0.21488(18) 0.07065(17) 0.0504(8) Uani 1 1 d . . . . .
Au1A Au 0.28764(2) 0.65094(2) 0.32913(2) 0.01167(9) Uani 1 1 d . . . . .
Cl1A Cl 0.44058(17) 0.61912(13) 0.39996(11) 0.0184(5) Uani 1 1 d . . . . .
P1A P 0.13637(18) 0.67995(13) 0.26038(12) 0.0146(5) Uani 1 1 d . . . . .
P2A P 0.39454(17) 0.66509(13) 0.24069(11) 0.0134(5) Uani 1 1 d . . . . .
O1A O 0.2818(5) 0.7960(3) 0.4047(3) 0.0178(13) Uani 1 1 d . . . . .
N1A N 0.2755(6) 0.8141(4) 0.5726(4) 0.0188(16) Uani 1 1 d . . . . .
C1A C 0.1810(7) 0.6396(5) 0.4024(4) 0.0120(17) Uani 1 1 d . . . . .
C2A C 0.1162(7) 0.5710(5) 0.4005(4) 0.0150(18) Uani 1 1 d . . . . .
H2A H 0.123613 0.526661 0.367279 0.018 Uiso 1 1 calc R U . . .
C3A C 0.0392(7) 0.5671(5) 0.4479(5) 0.0193(19) Uani 1 1 d . . . . .
H3A H -0.007359 0.520617 0.445645 0.023 Uiso 1 1 calc R U . . .
C4A C 0.0303(7) 0.6298(5) 0.4974(4) 0.0183(19) Uani 1 1 d . . . . .
H4A H -0.021909 0.626274 0.529214 0.022 Uiso 1 1 calc R U . . .
C5A C 0.0977(7) 0.6985(5) 0.5010(4) 0.0165(18) Uani 1 1 d . . . . .
H5A H 0.092014 0.741881 0.535297 0.020 Uiso 1 1 calc R U . . .
C6A C 0.1747(6) 0.7027(5) 0.4530(4) 0.0129(17) Uani 1 1 d . . . . .
C7A C 0.2379(6) 0.7794(5) 0.4534(4) 0.0156(18) Uani 1 1 d . . . . .
C8A C 0.2492(7) 0.8414(5) 0.5146(4) 0.0153(18) Uani 1 1 d . . . . .
C9A C 0.2376(7) 0.9221(5) 0.5069(5) 0.0191(19) Uani 1 1 d . . . . .
H9A H 0.218513 0.938353 0.464393 0.023 Uiso 1 1 calc R U . . .
C10A C 0.2548(7) 0.9782(5) 0.5630(5) 0.021(2) Uani 1 1 d . . . . .
H10A H 0.246410 1.034076 0.560172 0.025 Uiso 1 1 calc R U . . .
C11A C 0.2843(7) 0.9509(5) 0.6231(5) 0.022(2) Uani 1 1 d . . . . .
H11A H 0.299059 0.988031 0.662211 0.026 Uiso 1 1 calc R U . . .
C12A C 0.2922(7) 0.8692(5) 0.6258(5) 0.020(2) Uani 1 1 d . . . . .
H12A H 0.310588 0.851339 0.667748 0.024 Uiso 1 1 calc R U . . .
C13A C 0.1889(7) 0.7103(5) 0.1868(4) 0.0139(17) Uani 1 1 d . . . . .
C14A C 0.1161(7) 0.7356(5) 0.1361(5) 0.023(2) Uani 1 1 d . . . . .
H14A H 0.037595 0.733439 0.138353 0.027 Uiso 1 1 calc R U . . .
C15A C 0.1601(8) 0.7638(5) 0.0826(4) 0.022(2) Uani 1 1 d . . . . .
H15A H 0.110939 0.781858 0.048636 0.026 Uiso 1 1 calc R U . . .
C16A C 0.2727(8) 0.7662(5) 0.0777(5) 0.023(2) Uani 1 1 d . . . . .
H16A H 0.300907 0.786435 0.040924 0.028 Uiso 1 1 calc R U . . .
C17A C 0.3457(7) 0.7392(5) 0.1263(4) 0.0188(19) Uani 1 1 d . . . . .
H17A H 0.423763 0.740297 0.122413 0.023 Uiso 1 1 calc R U . . .
C18A C 0.3046(6) 0.7103(5) 0.1808(4) 0.0134(17) Uani 1 1 d . . . . .
C19A C 0.0661(7) 0.7657(5) 0.2996(4) 0.0172(18) Uani 1 1 d . . . . .
C20A C 0.0978(7) 0.8425(5) 0.2890(5) 0.020(2) Uani 1 1 d . . . . .
H20A H 0.146494 0.849753 0.255958 0.024 Uiso 1 1 calc R U . . .
C21A C 0.0578(7) 0.9082(5) 0.3270(5) 0.022(2) Uani 1 1 d . . . . .
H21A H 0.078860 0.960963 0.319918 0.027 Uiso 1 1 calc R U . . .
C22A C -0.0131(7) 0.8980(5) 0.3757(5) 0.022(2) Uani 1 1 d . . . . .
H22A H -0.038737 0.943475 0.402494 0.027 Uiso 1 1 calc R U . . .
C23A C -0.0461(7) 0.8211(5) 0.3850(5) 0.023(2) Uani 1 1 d . . . . .
H23A H -0.095635 0.813961 0.417589 0.027 Uiso 1 1 calc R U . . .
C24A C -0.0070(6) 0.7545(5) 0.3468(4) 0.0173(18) Uani 1 1 d . . . . .
H24A H -0.030026 0.701813 0.352942 0.021 Uiso 1 1 calc R U . . .
C25A C 0.0434(7) 0.5940(5) 0.2362(4) 0.0182(19) Uani 1 1 d . . . . .
C26A C -0.0682(7) 0.6042(5) 0.2191(5) 0.021(2) Uani 1 1 d . . . . .
H26A H -0.098055 0.656792 0.221965 0.025 Uiso 1 1 calc R U . . .
C27A C -0.1372(8) 0.5373(6) 0.1974(5) 0.031(2) Uani 1 1 d . . . . .
H27A H -0.214487 0.544097 0.185610 0.038 Uiso 1 1 calc R U . . .
C28A C -0.0930(9) 0.4604(6) 0.1931(5) 0.033(3) Uani 1 1 d . . . . .
H28A H -0.139874 0.414388 0.179135 0.040 Uiso 1 1 calc R U . . .
C29A C 0.0199(9) 0.4519(6) 0.2093(5) 0.030(2) Uani 1 1 d . . . . .
H29A H 0.050578 0.399527 0.205094 0.036 Uiso 1 1 calc R U . . .
C30A C 0.0895(7) 0.5180(5) 0.2315(5) 0.023(2) Uani 1 1 d . . . . .
H30A H 0.166802 0.511385 0.243175 0.028 Uiso 1 1 calc R U . . .
C31A C 0.4343(7) 0.5700(5) 0.1994(4) 0.0161(18) Uani 1 1 d . . . . .
C32A C 0.3647(8) 0.5291(6) 0.1466(5) 0.031(2) Uani 1 1 d . . . . .
H32A H 0.297423 0.552762 0.131044 0.038 Uiso 1 1 calc R U . . .
C33A C 0.3945(10) 0.4541(6) 0.1172(6) 0.041(3) Uani 1 1 d . . . . .
H33A H 0.350457 0.427779 0.079521 0.049 Uiso 1 1 calc R U . . .
C34A C 0.4877(9) 0.4181(6) 0.1427(5) 0.033(3) Uani 1 1 d . . . . .
H34A H 0.504990 0.365216 0.124265 0.040 Uiso 1 1 calc R U . . .
C35A C 0.5571(8) 0.4571(5) 0.1946(5) 0.024(2) Uani 1 1 d . . . . .
H35A H 0.623596 0.432394 0.210064 0.029 Uiso 1 1 calc R U . . .
C36A C 0.5292(7) 0.5327(5) 0.2242(5) 0.021(2) Uani 1 1 d . . . . .
H36A H 0.574821 0.558877 0.261270 0.026 Uiso 1 1 calc R U . . .
C37A C 0.5168(7) 0.7289(5) 0.2621(4) 0.0139(17) Uani 1 1 d . . . . .
C38A C 0.6072(7) 0.7225(5) 0.2227(5) 0.021(2) Uani 1 1 d . . . . .
H38A H 0.606048 0.683232 0.184671 0.025 Uiso 1 1 calc R U . . .
C39A C 0.6976(7) 0.7743(5) 0.2402(5) 0.023(2) Uani 1 1 d . . . . .
H39A H 0.759661 0.770579 0.214250 0.028 Uiso 1 1 calc R U . . .
C40A C 0.6984(8) 0.8321(6) 0.2956(5) 0.026(2) Uani 1 1 d . . . . .
H40A H 0.761317 0.867228 0.307311 0.032 Uiso 1 1 calc R U . . .
C41A C 0.6092(8) 0.8390(6) 0.3337(5) 0.028(2) Uani 1 1 d . . . . .
H41A H 0.610299 0.879303 0.371001 0.034 Uiso 1 1 calc R U . . .
C42A C 0.5179(8) 0.7870(5) 0.3176(5) 0.022(2) Uani 1 1 d . . . . .
H42A H 0.456624 0.790960 0.344125 0.026 Uiso 1 1 calc R U . . .
Au1B Au 0.15958(2) 0.15171(2) 0.32950(2) 0.01192(9) Uani 1 1 d . . . . .
Cl1B Cl 0.02552(18) 0.11915(13) 0.39874(11) 0.0180(5) Uani 1 1 d . . . . .
P1B P 0.29153(18) 0.18031(13) 0.26165(11) 0.0130(4) Uani 1 1 d . . . . .
P2B P 0.02737(18) 0.16455(13) 0.23991(11) 0.0139(5) Uani 1 1 d . . . . .
O1B O 0.1893(5) 0.2962(3) 0.4047(3) 0.0155(12) Uani 1 1 d . . . . .
N1B N 0.2492(6) 0.3166(4) 0.5727(4) 0.0187(16) Uani 1 1 d . . . . .
C1B C 0.2859(7) 0.1402(5) 0.4036(4) 0.0153(18) Uani 1 1 d . . . . .
C2B C 0.3508(7) 0.0716(5) 0.4025(4) 0.0156(18) Uani 1 1 d . . . . .
H2B H 0.333166 0.027024 0.369390 0.019 Uiso 1 1 calc R U . . .
C3B C 0.4408(7) 0.0679(5) 0.4491(4) 0.0174(19) Uani 1 1 d . . . . .
H3B H 0.484787 0.020899 0.447626 0.021 Uiso 1 1 calc R U . . .
C4B C 0.4674(7) 0.1321(5) 0.4979(4) 0.0156(18) Uani 1 1 d . . . . .
H4B H 0.531018 0.129854 0.528787 0.019 Uiso 1 1 calc R U . . .
C5B C 0.4011(6) 0.1994(5) 0.5017(4) 0.0157(18) Uani 1 1 d . . . . .
H5B H 0.417360 0.242411 0.536443 0.019 Uiso 1 1 calc R U . . .
C6B C 0.3100(6) 0.2045(5) 0.4544(4) 0.0122(17) Uani 1 1 d . . . . .
C7B C 0.2481(6) 0.2807(5) 0.4534(4) 0.0143(17) Uani 1 1 d . . . . .
C8B C 0.2575(7) 0.3426(5) 0.5146(4) 0.0151(18) Uani 1 1 d . . . . .
C9B C 0.2657(7) 0.4239(5) 0.5058(4) 0.0170(18) Uani 1 1 d . . . . .
H9B H 0.270866 0.439764 0.463022 0.020 Uiso 1 1 calc R U . . .
C10B C 0.2661(7) 0.4809(5) 0.5622(5) 0.021(2) Uani 1 1 d . . . . .
H10B H 0.273218 0.536822 0.559002 0.025 Uiso 1 1 calc R U . . .
C11B C 0.2559(7) 0.4540(6) 0.6226(5) 0.024(2) Uani 1 1 d . . . . .
H11B H 0.253645 0.491334 0.661541 0.028 Uiso 1 1 calc R U . . .
C12B C 0.2491(7) 0.3723(6) 0.6260(5) 0.024(2) Uani 1 1 d . . . . .
H12B H 0.244010 0.354755 0.668172 0.028 Uiso 1 1 calc R U . . .
C13B C 0.2181(7) 0.2066(5) 0.1859(4) 0.0165(18) Uani 1 1 d . . . . .
C14B C 0.2809(8) 0.2294(5) 0.1366(5) 0.023(2) Uani 1 1 d . . . . .
H14B H 0.360177 0.230446 0.142345 0.028 Uiso 1 1 calc R U . . .
C15B C 0.2247(8) 0.2507(6) 0.0789(5) 0.029(2) Uani 1 1 d . . . . .
H15B H 0.265639 0.266205 0.044705 0.035 Uiso 1 1 calc R U . . .
C16B C 0.1086(8) 0.2493(6) 0.0712(5) 0.028(2) Uani 1 1 d . . . . .
H16B H 0.071110 0.263642 0.031448 0.033 Uiso 1 1 calc R U . . .
C17B C 0.0469(8) 0.2275(6) 0.1201(5) 0.023(2) Uani 1 1 d . . . . .
H17B H -0.032366 0.228507 0.114890 0.028 Uiso 1 1 calc R U . . .
C18B C 0.1023(7) 0.2039(5) 0.1771(4) 0.0175(18) Uani 1 1 d . . . . .
C19B C 0.3743(7) 0.2663(5) 0.2996(4) 0.0165(18) Uani 1 1 d . . . . .
C20B C 0.3387(7) 0.3435(5) 0.2890(5) 0.022(2) Uani 1 1 d . . . . .
H20B H 0.279338 0.349745 0.256172 0.026 Uiso 1 1 calc R U . . .
C21B C 0.3896(8) 0.4102(5) 0.3261(5) 0.024(2) Uani 1 1 d . . . . .
H21B H 0.366258 0.462403 0.318019 0.029 Uiso 1 1 calc R U . . .
C22B C 0.4753(7) 0.4018(5) 0.3755(5) 0.024(2) Uani 1 1 d . . . . .
H22B H 0.509115 0.447897 0.401908 0.029 Uiso 1 1 calc R U . . .
C23B C 0.5103(7) 0.3254(5) 0.3855(5) 0.022(2) Uani 1 1 d . . . . .
H23B H 0.569388 0.319382 0.418590 0.027 Uiso 1 1 calc R U . . .
C24B C 0.4607(7) 0.2574(5) 0.3480(4) 0.0162(18) Uani 1 1 d . . . . .
H24B H 0.485554 0.205281 0.355317 0.019 Uiso 1 1 calc R U . . .
C25B C 0.3797(7) 0.0966(5) 0.2386(4) 0.0152(17) Uani 1 1 d . . . . .
C26B C 0.4854(7) 0.1090(6) 0.2196(5) 0.023(2) Uani 1 1 d . . . . .
H26B H 0.515673 0.162092 0.222750 0.027 Uiso 1 1 calc R U . . .
C27B C 0.5471(8) 0.0433(6) 0.1960(5) 0.032(2) Uani 1 1 d . . . . .
H27B H 0.619232 0.051355 0.182092 0.039 Uiso 1 1 calc R U . . .
C28B C 0.5026(9) -0.0343(6) 0.1927(5) 0.035(3) Uani 1 1 d . . . . .
H28B H 0.545441 -0.079025 0.177001 0.042 Uiso 1 1 calc R U . . .
C29B C 0.3980(9) -0.0472(6) 0.2117(5) 0.031(2) Uani 1 1 d . . . . .
H29B H 0.368320 -0.100379 0.209266 0.037 Uiso 1 1 calc R U . . .
C30B C 0.3361(8) 0.0188(5) 0.2346(5) 0.024(2) Uani 1 1 d . . . . .
H30B H 0.263343 0.010613 0.247578 0.029 Uiso 1 1 calc R U . . .
C31B C -0.0261(7) 0.0672(5) 0.2038(4) 0.0169(18) Uani 1 1 d . . . . .
C32B C 0.0328(8) 0.0207(6) 0.1581(5) 0.030(2) Uani 1 1 d . . . . .
H32B H 0.097975 0.042024 0.142984 0.036 Uiso 1 1 calc R U . . .
C33B C -0.0040(11) -0.0569(6) 0.1346(6) 0.045(3) Uani 1 1 d . . . . .
H33B H 0.038078 -0.089530 0.104627 0.054 Uiso 1 1 calc R U . . .
C34B C -0.1006(9) -0.0875(6) 0.1539(6) 0.039(3) Uani 1 1 d . . . . .
H34B H -0.126838 -0.140017 0.135754 0.047 Uiso 1 1 calc R U . . .
C35B C -0.1587(9) -0.0417(6) 0.1994(6) 0.038(3) Uani 1 1 d . . . . .
H35B H -0.224752 -0.063082 0.213433 0.046 Uiso 1 1 calc R U . . .
C36B C -0.1217(8) 0.0353(6) 0.2251(5) 0.025(2) Uani 1 1 d . . . . .
H36B H -0.161593 0.066317 0.257200 0.030 Uiso 1 1 calc R U . . .
C37B C -0.0893(7) 0.2281(5) 0.2590(4) 0.0174(19) Uani 1 1 d . . . . .
C38B C -0.1873(7) 0.2232(5) 0.2185(5) 0.021(2) Uani 1 1 d . . . . .
H38B H -0.195314 0.184755 0.179918 0.026 Uiso 1 1 calc R U . . .
C39B C -0.2747(7) 0.2740(6) 0.2335(5) 0.026(2) Uani 1 1 d . . . . .
H39B H -0.341564 0.271524 0.204774 0.031 Uiso 1 1 calc R U . . .
C40B C -0.2634(8) 0.3276(6) 0.2901(5) 0.029(2) Uani 1 1 d . . . . .
H40B H -0.324174 0.360973 0.301086 0.035 Uiso 1 1 calc R U . . .
C41B C -0.1646(8) 0.3345(6) 0.3321(5) 0.028(2) Uani 1 1 d . . . . .
H41B H -0.157490 0.372392 0.371111 0.034 Uiso 1 1 calc R U . . .
C42B C -0.0770(8) 0.2844(6) 0.3154(5) 0.026(2) Uani 1 1 d . . . . .
H42B H -0.008364 0.288684 0.342668 0.031 Uiso 1 1 calc R U . . .

loop_
_atom_site_aniso_label
_atom_site_aniso_U_11
_atom_site_aniso_U_22
_atom_site_aniso_U_33
_atom_site_aniso_U_23
_atom_site_aniso_U_13
_atom_site_aniso_U_12
Cl1 0.0408(14) 0.0423(15) 0.0292(14) 0.0041(12) 0.0064(12) 0.0070(12)
Cl2 0.0394(16) 0.0431(17) 0.067(2) -0.0063(15) 0.0123(16) 0.0064(13)
Au1A 0.01168(15) 0.01137(17) 0.01167(17) 0.00012(12) 0.00143(12) -0.00021(12)
Cl1A 0.0152(10) 0.0199(11) 0.0193(11) 0.0020(9) -0.0028(9) 0.0014(8)
P1A 0.0128(10) 0.0147(11) 0.0157(12) 0.0013(9) -0.0017(9) -0.0011(9)
P2A 0.0118(10) 0.0137(11) 0.0140(12) -0.0005(9) 0.0007(9) -0.0004(8)
O1A 0.018(3) 0.018(3) 0.018(3) 0.001(3) 0.003(3) -0.005(3)
N1A 0.021(4) 0.018(4) 0.018(4) 0.000(3) 0.007(3) 0.000(3)
C1A 0.013(4) 0.016(4) 0.008(4) 0.001(3) 0.003(3) -0.001(3)
C2A 0.015(4) 0.018(4) 0.012(4) 0.000(4) -0.001(3) -0.002(3)
C3A 0.017(4) 0.021(5) 0.021(5) 0.007(4) 0.001(4) 0.000(4)
C4A 0.013(4) 0.025(5) 0.019(5) 0.009(4) 0.006(4) 0.000(4)
C5A 0.013(4) 0.020(4) 0.016(5) -0.002(4) 0.004(3) 0.000(3)
C6A 0.012(4) 0.015(4) 0.013(4) 0.004(3) 0.000(3) -0.001(3)
C7A 0.012(4) 0.017(4) 0.018(5) 0.004(4) 0.003(3) -0.001(3)
C8A 0.012(4) 0.016(4) 0.018(5) 0.001(4) 0.005(3) -0.002(3)
C9A 0.017(4) 0.020(5) 0.022(5) 0.004(4) 0.008(4) -0.007(4)
C10A 0.017(4) 0.014(4) 0.031(6) 0.002(4) 0.002(4) 0.000(4)
C11A 0.020(4) 0.019(5) 0.022(5) -0.012(4) 0.003(4) -0.005(4)
C12A 0.012(4) 0.031(5) 0.019(5) 0.005(4) 0.002(4) -0.003(4)
C13A 0.015(4) 0.012(4) 0.014(4) 0.000(3) 0.000(3) 0.001(3)
C14A 0.017(4) 0.028(5) 0.024(5) 0.011(4) -0.004(4) 0.004(4)
C15A 0.026(5) 0.025(5) 0.015(5) 0.006(4) -0.001(4) 0.006(4)
C16A 0.032(5) 0.024(5) 0.016(5) 0.007(4) 0.007(4) 0.003(4)
C17A 0.017(4) 0.018(4) 0.020(5) 0.000(4) 0.002(4) 0.007(3)
C18A 0.011(4) 0.009(4) 0.019(5) 0.000(3) -0.002(3) 0.001(3)
C19A 0.013(4) 0.018(4) 0.021(5) 0.003(4) 0.000(4) 0.000(3)
C20A 0.021(4) 0.023(5) 0.017(5) 0.005(4) 0.007(4) 0.002(4)
C21A 0.023(4) 0.016(4) 0.027(5) 0.002(4) -0.003(4) 0.002(4)
C22A 0.019(4) 0.023(5) 0.023(5) -0.001(4) -0.001(4) 0.005(4)
C23A 0.017(4) 0.025(5) 0.026(5) 0.002(4) 0.007(4) 0.000(4)
C24A 0.012(4) 0.014(4) 0.027(5) 0.005(4) 0.002(4) -0.002(3)
C25A 0.016(4) 0.021(5) 0.016(5) 0.002(4) -0.004(4) -0.007(4)
C26A 0.021(4) 0.019(5) 0.023(5) 0.002(4) -0.001(4) -0.002(4)
C27A 0.021(5) 0.041(6) 0.030(6) 0.001(5) -0.005(4) -0.009(5)
C28A 0.041(6) 0.024(5) 0.031(6) -0.005(5) 0.005(5) -0.020(5)
C29A 0.042(6) 0.016(5) 0.029(6) -0.004(4) 0.003(5) -0.008(4)
C30A 0.019(4) 0.021(5) 0.029(6) -0.001(4) 0.004(4) -0.002(4)
C31A 0.013(4) 0.017(4) 0.018(5) 0.004(4) 0.002(3) 0.005(3)
C32A 0.035(5) 0.024(5) 0.030(6) -0.010(4) -0.008(5) 0.012(4)
C33A 0.059(7) 0.021(5) 0.035(6) -0.017(5) -0.014(6) 0.010(5)
C34A 0.058(7) 0.012(5) 0.033(6) 0.005(4) 0.014(5) 0.015(5)
C35A 0.025(5) 0.021(5) 0.030(6) 0.008(4) 0.011(4) 0.009(4)
C36A 0.017(4) 0.023(5) 0.027(5) 0.010(4) 0.005(4) 0.001(4)
C37A 0.016(4) 0.012(4) 0.014(4) 0.004(3) 0.000(3) -0.004(3)
C38A 0.017(4) 0.025(5) 0.024(5) 0.010(4) 0.004(4) -0.001(4)
C39A 0.018(4) 0.028(5) 0.027(5) 0.015(4) 0.002(4) -0.001(4)
C40A 0.025(5) 0.027(5) 0.027(6) 0.013(4) -0.007(4) -0.011(4)
C41A 0.029(5) 0.034(6) 0.020(5) 0.003(4) -0.001(4) -0.018(4)
C42A 0.027(5) 0.022(5) 0.017(5) 0.005(4) 0.004(4) -0.012(4)
Au1B 0.01233(15) 0.01188(17) 0.01161(17) 0.00112(13) 0.00189(13) 0.00081(12)
Cl1B 0.0168(10) 0.0187(11) 0.0199(12) 0.0036(9) 0.0076(9) -0.0001(8)
P1B 0.0132(10) 0.0133(11) 0.0129(11) 0.0017(9) 0.0031(9) 0.0002(8)
P2B 0.0121(10) 0.0164(11) 0.0129(12) 0.0016(9) 0.0005(9) 0.0013(8)
O1B 0.019(3) 0.010(3) 0.017(3) 0.001(2) 0.001(3) 0.002(2)
N1B 0.013(3) 0.026(4) 0.018(4) 0.003(3) -0.001(3) 0.003(3)
C1B 0.013(4) 0.021(5) 0.012(4) 0.003(4) 0.000(3) 0.000(3)
C2B 0.018(4) 0.011(4) 0.018(5) 0.003(4) 0.004(4) 0.005(3)
C3B 0.017(4) 0.016(4) 0.020(5) 0.005(4) 0.003(4) 0.004(3)
C4B 0.018(4) 0.019(5) 0.012(4) 0.004(4) 0.004(3) 0.000(4)
C5B 0.012(4) 0.021(4) 0.015(5) 0.004(4) 0.000(3) 0.001(3)
C6B 0.010(4) 0.013(4) 0.014(4) 0.001(3) 0.004(3) 0.003(3)
C7B 0.012(4) 0.015(4) 0.017(5) 0.004(4) 0.004(3) -0.003(3)
C8B 0.010(4) 0.016(4) 0.018(5) -0.002(4) 0.000(3) 0.000(3)
C9B 0.017(4) 0.017(4) 0.016(5) -0.002(4) 0.003(4) 0.000(3)
C10B 0.013(4) 0.014(4) 0.032(6) -0.005(4) -0.004(4) 0.003(3)
C11B 0.019(4) 0.032(5) 0.017(5) -0.007(4) 0.002(4) 0.002(4)
C12B 0.020(4) 0.034(5) 0.015(5) -0.002(4) -0.001(4) 0.001(4)
C13B 0.018(4) 0.017(4) 0.014(5) 0.004(4) 0.000(4) 0.004(3)
C14B 0.024(5) 0.030(5) 0.017(5) 0.007(4) 0.002(4) -0.006(4)
C15B 0.027(5) 0.049(7) 0.014(5) 0.012(5) 0.006(4) -0.001(5)
C16B 0.026(5) 0.038(6) 0.020(5) 0.013(4) -0.006(4) -0.007(4)
C17B 0.025(5) 0.031(5) 0.015(5) 0.007(4) 0.001(4) 0.003(4)
C18B 0.023(4) 0.017(4) 0.012(4) 0.000(4) 0.000(4) 0.001(4)
C19B 0.015(4) 0.018(4) 0.018(5) 0.005(4) 0.008(4) -0.002(3)
C20B 0.018(4) 0.018(5) 0.031(6) 0.004(4) 0.005(4) 0.003(4)
C21B 0.031(5) 0.014(4) 0.027(6) -0.002(4) 0.004(4) -0.001(4)
C22B 0.021(4) 0.016(5) 0.036(6) 0.004(4) 0.003(4) -0.003(4)
C23B 0.015(4) 0.028(5) 0.023(5) 0.000(4) 0.001(4) -0.002(4)
C24B 0.015(4) 0.015(4) 0.020(5) 0.006(4) 0.009(4) 0.003(3)
C25B 0.016(4) 0.017(4) 0.012(4) 0.001(3) -0.003(3) -0.001(3)
C26B 0.019(4) 0.025(5) 0.024(5) 0.005(4) 0.000(4) 0.001(4)
C27B 0.026(5) 0.034(6) 0.038(7) 0.004(5) 0.009(5) 0.014(5)
C28B 0.040(6) 0.029(6) 0.034(6) -0.003(5) 0.008(5) 0.020(5)
C29B 0.040(6) 0.022(5) 0.031(6) 0.002(5) 0.004(5) 0.002(4)
C30B 0.035(5) 0.019(5) 0.020(5) 0.005(4) 0.007(4) 0.006(4)
C31B 0.016(4) 0.019(5) 0.015(5) 0.001(4) -0.003(3) -0.003(3)
C32B 0.022(5) 0.033(6) 0.034(6) -0.002(5) 0.007(4) 0.000(4)
C33B 0.066(8) 0.017(5) 0.046(8) -0.013(5) 0.003(6) 0.003(5)
C34B 0.042(6) 0.022(5) 0.050(8) -0.003(5) -0.007(6) -0.008(5)
C35B 0.033(6) 0.031(6) 0.053(8) 0.019(6) -0.010(6) -0.017(5)
C36B 0.024(5) 0.026(5) 0.025(6) 0.007(4) 0.001(4) -0.005(4)
C37B 0.014(4) 0.025(5) 0.015(5) 0.008(4) 0.006(3) 0.004(4)
C38B 0.015(4) 0.023(5) 0.026(5) 0.005(4) -0.001(4) 0.002(4)
C39B 0.011(4) 0.035(6) 0.036(6) 0.016(5) 0.004(4) 0.006(4)
C40B 0.035(5) 0.031(5) 0.030(6) 0.020(5) 0.021(5) 0.015(4)
C41B 0.043(6) 0.030(5) 0.014(5) 0.004(4) 0.005(4) 0.017(5)
C42B 0.034(5) 0.028(5) 0.015(5) -0.001(4) 0.002(4) 0.009(4)

loop_
_atom_type_symbol
_atom_type_description
_atom_type_scat_dispersion_real
_atom_type_scat_dispersion_imag
_atom_type_scat_source
C C 0.0033 0.0016 'International Tables Vol C Tables 4.2.6.8 and 6.1.1.4'
H H 0.0000 0.0000 'International Tables Vol C Tables 4.2.6.8 and 6.1.1.4'
Au Au -2.0133 8.8022 'International Tables Vol C Tables 4.2.6.8 and 6.1.1.4'
Cl Cl 0.1484 0.1585 'International Tables Vol C Tables 4.2.6.8 and 6.1.1.4'
N N 0.0061 0.0033 'International Tables Vol C Tables 4.2.6.8 and 6.1.1.4'
O O 0.0106 0.0060 'International Tables Vol C Tables 4.2.6.8 and 6.1.1.4'
P P 0.1023 0.0942 'International Tables Vol C Tables 4.2.6.8 and 6.1.1.4'

loop_
_geom_angle_atom_site_label_1
_geom_angle_atom_site_label_2
_geom_angle_atom_site_label_3
_geom_angle
_geom_angle_site_symmetry_1
_geom_angle_site_symmetry_3
_geom_angle_publ_flag
C1A Au1A P1A 88.7(2) . . ?
C1A Au1A P2A 175.3(2) . . ?
P1A Au1A P2A 86.55(8) . . ?
C1A Au1A Cl1A 90.5(2) . . ?
P1A Au1A Cl1A 178.91(8) . . ?
P2A Au1A Cl1A 94.15(8) . . ?
C19A P1A C13A 106.8(4) . . ?
C19A P1A C25A 112.2(4) . . ?
C13A P1A C25A 108.8(4) . . ?
C19A P1A Au1A 109.3(3) . . ?
C13A P1A Au1A 107.2(3) . . ?
C25A P1A Au1A 112.2(3) . . ?
C31A P2A C37A 109.1(4) . . ?
C31A P2A C18A 106.3(4) . . ?
C37A P2A C18A 107.7(4) . . ?
C31A P2A Au1A 112.5(3) . . ?
C37A P2A Au1A 114.7(3) . . ?
C18A P2A Au1A 106.0(3) . . ?
C12A N1A C8A 116.6(7) . . ?
C2A C1A C6A 120.2(8) . . ?
C2A C1A Au1A 120.7(6) . . ?
C6A C1A Au1A 119.1(6) . . ?
C1A C2A C3A 119.6(8) . . ?
C1A C2A H2A 120.2 . . ?
C3A C2A H2A 120.2 . . ?
C4A C3A C2A 120.7(8) . . ?
C4A C3A H3A 119.6 . . ?
C2A C3A H3A 119.6 . . ?
C3A C4A C5A 120.2(8) . . ?
C3A C4A H4A 119.9 . . ?
C5A C4A H4A 119.9 . . ?
C4A C5A C6A 119.1(8) . . ?
C4A C5A H5A 120.5 . . ?
C6A C5A H5A 120.5 . . ?
C1A C6A C5A 120.1(8) . . ?
C1A C6A C7A 121.1(7) . . ?
C5A C6A C7A 118.4(8) . . ?
O1A C7A C6A 122.1(8) . . ?
O1A C7A C8A 117.1(7) . . ?
C6A C7A C8A 120.8(7) . . ?
N1A C8A C9A 124.3(8) . . ?
N1A C8A C7A 116.8(7) . . ?
C9A C8A C7A 118.8(8) . . ?
C10A C9A C8A 118.0(9) . . ?
C10A C9A H9A 121.0 . . ?
C8A C9A H9A 121.0 . . ?
C11A C10A C9A 118.3(8) . . ?
C11A C10A H10A 120.9 . . ?
C9A C10A H10A 120.9 . . ?
C10A C11A C12A 119.4(8) . . ?
C10A C11A H11A 120.3 . . ?
C12A C11A H11A 120.3 . . ?
N1A C12A C11A 123.4(9) . . ?
N1A C12A H12A 118.3 . . ?
C11A C12A H12A 118.3 . . ?
C14A C13A C18A 119.4(8) . . ?
C14A C13A P1A 120.9(6) . . ?
C18A C13A P1A 119.6(6) . . ?
C15A C14A C13A 119.2(8) . . ?
C15A C14A H14A 120.4 . . ?
C13A C14A H14A 120.4 . . ?
C16A C15A C14A 121.4(8) . . ?
C16A C15A H15A 119.3 . . ?
C14A C15A H15A 119.3 . . ?
C15A C16A C17A 120.3(8) . . ?
C15A C16A H16A 119.9 . . ?
C17A C16A H16A 119.9 . . ?
C16A C17A C18A 120.1(8) . . ?
C16A C17A H17A 120.0 . . ?
C18A C17A H17A 120.0 . . ?
C17A C18A C13A 119.6(8) . . ?
C17A C18A P2A 121.7(6) . . ?
C13A C18A P2A 118.6(7) . . ?
C20A C19A C24A 120.7(8) . . ?
C20A C19A P1A 119.2(6) . . ?
C24A C19A P1A 119.5(6) . . ?
C21A C20A C19A 119.2(8) . . ?
C21A C20A H20A 120.4 . . ?
C19A C20A H20A 120.4 . . ?
C20A C21A C22A 120.7(8) . . ?
C20A C21A H21A 119.7 . . ?
C22A C21A H21A 119.7 . . ?
C23A C22A C21A 119.6(8) . . ?
C23A C22A H22A 120.2 . . ?
C21A C22A H22A 120.2 . . ?
C22A C23A C24A 120.3(9) . . ?
C22A C23A H23A 119.9 . . ?
C24A C23A H23A 119.9 . . ?
C23A C24A C19A 119.4(8) . . ?
C23A C24A H24A 120.3 . . ?
C19A C24A H24A 120.3 . . ?
C26A C25A C30A 121.3(8) . . ?
C26A C25A P1A 120.7(7) . . ?
C30A C25A P1A 117.9(7) . . ?
C25A C26A C27A 119.7(9) . . ?
C25A C26A H26A 120.1 . . ?
C27A C26A H26A 120.1 . . ?
C26A C27A C28A 119.9(9) . . ?
C26A C27A H27A 120.0 . . ?
C28A C27A H27A 120.0 . . ?
C29A C28A C27A 119.2(9) . . ?
C29A C28A H28A 120.4 . . ?
C27A C28A H28A 120.4 . . ?
C28A C29A C30A 121.5(9) . . ?
C28A C29A H29A 119.3 . . ?
C30A C29A H29A 119.3 . . ?
C25A C30A C29A 118.4(9) . . ?
C25A C30A H30A 120.8 . . ?
C29A C30A H30A 120.8 . . ?
C36A C31A C32A 119.5(8) . . ?
C36A C31A P2A 119.5(7) . . ?
C32A C31A P2A 120.6(6) . . ?
C33A C32A C31A 119.8(9) . . ?
C33A C32A H32A 120.1 . . ?
C31A C32A H32A 120.1 . . ?
C34A C33A C32A 119.6(10) . . ?
C34A C33A H33A 120.2 . . ?
C32A C33A H33A 120.2 . . ?
C33A C34A C35A 121.4(9) . . ?
C33A C34A H34A 119.3 . . ?
C35A C34A H34A 119.3 . . ?
C34A C35A C36A 119.6(9) . . ?
C34A C35A H35A 120.2 . . ?
C36A C35A H35A 120.2 . . ?
C35A C36A C31A 119.8(9) . . ?
C35A C36A H36A 120.1 . . ?
C31A C36A H36A 120.1 . . ?
C42A C37A C38A 120.7(8) . . ?
C42A C37A P2A 118.2(6) . . ?
C38A C37A P2A 121.1(7) . . ?
C39A C38A C37A 118.8(9) . . ?
C39A C38A H38A 120.6 . . ?
C37A C38A H38A 120.6 . . ?
C38A C39A C40A 120.3(9) . . ?
C38A C39A H39A 119.9 . . ?
C40A C39A H39A 119.9 . . ?
C41A C40A C39A 120.9(9) . . ?
C41A C40A H40A 119.5 . . ?
C39A C40A H40A 119.5 . . ?
C40A C41A C42A 119.9(10) . . ?
C40A C41A H41A 120.0 . . ?
C42A C41A H41A 120.0 . . ?
C41A C42A C37A 119.4(9) . . ?
C41A C42A H42A 120.3 . . ?
C37A C42A H42A 120.3 . . ?
C1B Au1B P1B 89.1(2) . . ?
C1B Au1B Cl1B 90.5(2) . . ?
P1B Au1B Cl1B 178.63(7) . . ?
C1B Au1B P2B 175.5(2) . . ?
P1B Au1B P2B 86.57(8) . . ?
Cl1B Au1B P2B 93.79(8) . . ?
C19B P1B C25B 110.5(4) . . ?
C19B P1B C13B 107.9(4) . . ?
C25B P1B C13B 107.4(4) . . ?
C19B P1B Au1B 109.9(3) . . ?
C25B P1B Au1B 113.7(3) . . ?
C13B P1B Au1B 107.2(3) . . ?
C31B P2B C37B 108.4(4) . . ?
C31B P2B C18B 106.3(4) . . ?
C37B P2B C18B 109.8(4) . . ?
C31B P2B Au1B 110.0(3) . . ?
C37B P2B Au1B 115.5(3) . . ?
C18B P2B Au1B 106.4(3) . . ?
C8B N1B C12B 117.2(8) . . ?
C2B C1B C6B 119.2(8) . . ?
C2B C1B Au1B 121.4(6) . . ?
C6B C1B Au1B 119.3(6) . . ?
C3B C2B C1B 120.5(8) . . ?
C3B C2B H2B 119.7 . . ?
C1B C2B H2B 119.7 . . ?
C2B C3B C4B 120.6(8) . . ?
C2B C3B H3B 119.7 . . ?
C4B C3B H3B 119.7 . . ?
C3B C4B C5B 119.9(8) . . ?
C3B C4B H4B 120.1 . . ?
C5B C4B H4B 120.1 . . ?
C4B C5B C6B 120.3(8) . . ?
C4B C5B H5B 119.9 . . ?
C6B C5B H5B 119.9 . . ?
C5B C6B C1B 119.5(7) . . ?
C5B C6B C7B 120.1(8) . . ?
C1B C6B C7B 120.1(7) . . ?
O1B C7B C6B 122.7(8) . . ?
O1B C7B C8B 117.9(7) . . ?
C6B C7B C8B 119.4(7) . . ?
N1B C8B C9B 124.1(8) . . ?
N1B C8B C7B 117.6(7) . . ?
C9B C8B C7B 118.1(8) . . ?
C8B C9B C10B 117.6(8) . . ?
C8B C9B H9B 121.2 . . ?
C10B C9B H9B 121.2 . . ?
C11B C10B C9B 118.3(8) . . ?
C11B C10B H10B 120.9 . . ?
C9B C10B H10B 120.9 . . ?
C10B C11B C12B 119.6(9) . . ?
C10B C11B H11B 120.2 . . ?
C12B C11B H11B 120.2 . . ?
N1B C12B C11B 123.1(9) . . ?
N1B C12B H12B 118.4 . . ?
C11B C12B H12B 118.4 . . ?
C18B C13B C14B 120.8(8) . . ?
C18B C13B P1B 120.7(7) . . ?
C14B C13B P1B 118.5(6) . . ?
C15B C14B C13B 118.5(8) . . ?
C15B C14B H14B 120.7 . . ?
C13B C14B H14B 120.7 . . ?
C14B C15B C16B 120.2(9) . . ?
C14B C15B H15B 119.9 . . ?
C16B C15B H15B 119.9 . . ?
C17B C16B C15B 121.2(9) . . ?
C17B C16B H16B 119.4 . . ?
C15B C16B H16B 119.4 . . ?
C16B C17B C18B 119.0(9) . . ?
C16B C17B H17B 120.5 . . ?
C18B C17B H17B 120.5 . . ?
C13B C18B C17B 120.2(8) . . ?
C13B C18B P2B 118.1(7) . . ?
C17B C18B P2B 121.7(7) . . ?
C24B C19B C20B 119.8(8) . . ?
C24B C19B P1B 120.0(6) . . ?
C20B C19B P1B 119.1(7) . . ?
C21B C20B C19B 120.0(9) . . ?
C21B C20B H20B 120.0 . . ?
C19B C20B H20B 120.0 . . ?
C20B C21B C22B 120.6(8) . . ?
C20B C21B H21B 119.7 . . ?
C22B C21B H21B 119.7 . . ?
C23B C22B C21B 119.1(9) . . ?
C23B C22B H22B 120.5 . . ?
C21B C22B H22B 120.5 . . ?
C22B C23B C24B 121.1(9) . . ?
C22B C23B H23B 119.4 . . ?
C24B C23B H23B 119.4 . . ?
C23B C24B C19B 119.4(8) . . ?
C23B C24B H24B 120.3 . . ?
C19B C24B H24B 120.3 . . ?
C26B C25B C30B 120.1(8) . . ?
C26B C25B P1B 120.9(7) . . ?
C30B C25B P1B 118.7(7) . . ?
C25B C26B C27B 119.5(9) . . ?
C25B C26B H26B 120.2 . . ?
C27B C26B H26B 120.2 . . ?
C26B C27B C28B 119.7(9) . . ?
C26B C27B H27B 120.1 . . ?
C28B C27B H27B 120.1 . . ?
C29B C28B C27B 121.1(9) . . ?
C29B C28B H28B 119.4 . . ?
C27B C28B H28B 119.4 . . ?
C28B C29B C30B 118.9(9) . . ?
C28B C29B H29B 120.5 . . ?
C30B C29B H29B 120.5 . . ?
C25B C30B C29B 120.6(9) . . ?
C25B C30B H30B 119.7 . . ?
C29B C30B H30B 119.7 . . ?
C32B C31B C36B 119.6(8) . . ?
C32B C31B P2B 119.7(7) . . ?
C36B C31B P2B 120.5(7) . . ?
C33B C32B C31B 119.4(9) . . ?
C33B C32B H32B 120.3 . . ?
C31B C32B H32B 120.3 . . ?
C34B C33B C32B 121.0(11) . . ?
C34B C33B H33B 119.5 . . ?
C32B C33B H33B 119.5 . . ?
C35B C34B C33B 119.6(10) . . ?
C35B C34B H34B 120.2 . . ?
C33B C34B H34B 120.2 . . ?
C34B C35B C36B 120.4(10) . . ?
C34B C35B H35B 119.8 . . ?
C36B C35B H35B 119.8 . . ?
C35B C36B C31B 119.9(10) . . ?
C35B C36B H36B 120.0 . . ?
C31B C36B H36B 120.0 . . ?
C38B C37B C42B 120.0(8) . . ?
C38B C37B P2B 121.7(7) . . ?
C42B C37B P2B 118.3(7) . . ?
C37B C38B C39B 120.6(9) . . ?
C37B C38B H38B 119.7 . . ?
C39B C38B H38B 119.7 . . ?
C40B C39B C38B 119.2(9) . . ?
C40B C39B H39B 120.4 . . ?
C38B C39B H39B 120.4 . . ?
C39B C40B C41B 121.6(9) . . ?
C39B C40B H40B 119.2 . . ?
C41B C40B H40B 119.2 . . ?
C42B C41B C40B 118.2(9) . . ?
C42B C41B H41B 120.9 . . ?
C40B C41B H41B 120.9 . . ?
C37B C42B C41B 120.3(9) . . ?
C37B C42B H42B 119.9 . . ?
C41B C42B H42B 119.9 . . ?

loop_
_geom_bond_atom_site_label_1
_geom_bond_atom_site_label_2
_geom_bond_distance
_geom_bond_site_symmetry_2
_geom_bond_publ_flag
Au1A C1A 2.079(8) . ?
Au1A P1A 2.289(2) . ?
Au1A P2A 2.341(2) . ?
Au1A Cl1A 2.342(2) . ?
P1A C19A 1.806(9) . ?
P1A C13A 1.806(9) . ?
P1A C25A 1.807(8) . ?
P2A C31A 1.793(9) . ?
P2A C37A 1.800(8) . ?
P2A C18A 1.800(8) . ?
O1A C7A 1.228(10) . ?
N1A C12A 1.331(11) . ?
N1A C8A 1.334(11) . ?
C1A C2A 1.377(11) . ?
C1A C6A 1.388(11) . ?
C2A C3A 1.405(11) . ?
C2A H2A 0.9500 . ?
C3A C4A 1.372(12) . ?
C3A H3A 0.9500 . ?
C4A C5A 1.393(11) . ?
C4A H4A 0.9500 . ?
C5A C6A 1.414(11) . ?
C5A H5A 0.9500 . ?
C6A C7A 1.487(11) . ?
C7A C8A 1.513(12) . ?
C8A C9A 1.386(11) . ?
C9A C10A 1.386(12) . ?
C9A H9A 0.9500 . ?
C10A C11A 1.378(12) . ?
C10A H10A 0.9500 . ?
C11A C12A 1.380(12) . ?
C11A H11A 0.9500 . ?
C12A H12A 0.9500 . ?
C13A C14A 1.404(11) . ?
C13A C18A 1.409(10) . ?
C14A C15A 1.386(12) . ?
C14A H14A 0.9500 . ?
C15A C16A 1.368(12) . ?
C15A H15A 0.9500 . ?
C16A C17A 1.385(12) . ?
C16A H16A 0.9500 . ?
C17A C18A 1.395(12) . ?
C17A H17A 0.9500 . ?
C19A C20A 1.387(11) . ?
C19A C24A 1.389(11) . ?
C20A C21A 1.379(12) . ?
C20A H20A 0.9500 . ?
C21A C22A 1.390(12) . ?
C21A H21A 0.9500 . ?
C22A C23A 1.384(12) . ?
C22A H22A 0.9500 . ?
C23A C24A 1.386(12) . ?
C23A H23A 0.9500 . ?
C24A H24A 0.9500 . ?
C25A C26A 1.374(11) . ?
C25A C30A 1.387(12) . ?
C26A C27A 1.392(12) . ?
C26A H26A 0.9500 . ?
C27A C28A 1.392(14) . ?
C27A H27A 0.9500 . ?
C28A C29A 1.381(14) . ?
C28A H28A 0.9500 . ?
C29A C30A 1.387(12) . ?
C29A H29A 0.9500 . ?
C30A H30A 0.9500 . ?
C31A C36A 1.391(11) . ?
C31A C32A 1.406(12) . ?
C32A C33A 1.385(12) . ?
C32A H32A 0.9500 . ?
C33A C34A 1.370(14) . ?
C33A H33A 0.9500 . ?
C34A C35A 1.380(14) . ?
C34A H34A 0.9500 . ?
C35A C36A 1.388(12) . ?
C35A H35A 0.9500 . ?
C36A H36A 0.9500 . ?
C37A C42A 1.396(12) . ?
C37A C38A 1.406(11) . ?
C38A C39A 1.379(12) . ?
C38A H38A 0.9500 . ?
C39A C40A 1.390(14) . ?
C39A H39A 0.9500 . ?
C40A C41A 1.377(13) . ?
C40A H40A 0.9500 . ?
C41A C42A 1.386(12) . ?
C41A H41A 0.9500 . ?
C42A H42A 0.9500 . ?
Au1B C1B 2.072(8) . ?
Au1B P1B 2.283(2) . ?
Au1B Cl1B 2.341(2) . ?
Au1B P2B 2.344(2) . ?
P1B C19B 1.796(9) . ?
P1B C25B 1.804(8) . ?
P1B C13B 1.814(9) . ?
P2B C31B 1.792(9) . ?
P2B C37B 1.808(8) . ?
P2B C18B 1.816(9) . ?
O1B C7B 1.223(10) . ?
N1B C8B 1.324(11) . ?
N1B C12B 1.339(11) . ?
C1B C2B 1.392(11) . ?
C1B C6B 1.406(12) . ?
C2B C3B 1.383(11) . ?
C2B H2B 0.9500 . ?
C3B C4B 1.384(12) . ?
C3B H3B 0.9500 . ?
C4B C5B 1.384(11) . ?
C4B H4B 0.9500 . ?
C5B C6B 1.404(11) . ?
C5B H5B 0.9500 . ?
C6B C7B 1.484(10) . ?
C7B C8B 1.514(12) . ?
C8B C9B 1.399(11) . ?
C9B C10B 1.399(12) . ?
C9B H9B 0.9500 . ?
C10B C11B 1.378(12) . ?
C10B H10B 0.9500 . ?
C11B C12B 1.380(13) . ?
C11B H11B 0.9500 . ?
C12B H12B 0.9500 . ?
C13B C18B 1.388(11) . ?
C13B C14B 1.400(12) . ?
C14B C15B 1.390(12) . ?
C14B H14B 0.9500 . ?
C15B C16B 1.391(13) . ?
C15B H15B 0.9500 . ?
C16B C17B 1.378(12) . ?
C16B H16B 0.9500 . ?
C17B C18B 1.391(12) . ?
C17B H17B 0.9500 . ?
C19B C24B 1.389(12) . ?
C19B C20B 1.401(11) . ?
C20B C21B 1.373(12) . ?
C20B H20B 0.9500 . ?
C21B C22B 1.397(13) . ?
C21B H21B 0.9500 . ?
C22B C23B 1.383(12) . ?
C22B H22B 0.9500 . ?
C23B C24B 1.388(12) . ?
C23B H23B 0.9500 . ?
C24B H24B 0.9500 . ?
C25B C26B 1.383(12) . ?
C25B C30B 1.392(12) . ?
C26B C27B 1.391(12) . ?
C26B H26B 0.9500 . ?
C27B C28B 1.394(14) . ?
C27B H27B 0.9500 . ?
C28B C29B 1.374(14) . ?
C28B H28B 0.9500 . ?
C29B C30B 1.392(13) . ?
C29B H29B 0.9500 . ?
C30B H30B 0.9500 . ?
C31B C32B 1.386(12) . ?
C31B C36B 1.391(12) . ?
C32B C33B 1.382(13) . ?
C32B H32B 0.9500 . ?
C33B C34B 1.375(16) . ?
C33B H33B 0.9500 . ?
C34B C35B 1.373(16) . ?
C34B H34B 0.9500 . ?
C35B C36B 1.384(13) . ?
C35B H35B 0.9500 . ?
C36B H36B 0.9500 . ?
C37B C38B 1.372(12) . ?
C37B C42B 1.387(12) . ?
C38B C39B 1.388(12) . ?
C38B H38B 0.9500 . ?
C39B C40B 1.363(14) . ?
C39B H39B 0.9500 . ?
C40B C41B 1.396(14) . ?
C40B H40B 0.9500 . ?
C41B C42B 1.392(12) . ?
C41B H41B 0.9500 . ?
C42B H42B 0.9500 . ?

loop_
_geom_torsion_atom_site_label_1
_geom_torsion_atom_site_label_2
_geom_torsion_atom_site_label_3
_geom_torsion_atom_site_label_4
_geom_torsion
_geom_torsion_site_symmetry_1
_geom_torsion_site_symmetry_2
_geom_torsion_site_symmetry_3
_geom_torsion_site_symmetry_4
_geom_torsion_publ_flag
C6A C1A C2A C3A 3.5(12) . . . . ?
Au1A C1A C2A C3A -175.5(6) . . . . ?
C1A C2A C3A C4A -2.1(12) . . . . ?
C2A C3A C4A C5A 0.3(13) . . . . ?
C3A C4A C5A C6A 0.2(12) . . . . ?
C2A C1A C6A C5A -3.0(12) . . . . ?
Au1A C1A C6A C5A 176.0(6) . . . . ?
C2A C1A C6A C7A -175.6(7) . . . . ?
Au1A C1A C6A C7A 3.4(11) . . . . ?
C4A C5A C6A C1A 1.2(12) . . . . ?
C4A C5A C6A C7A 173.9(7) . . . . ?
C1A C6A C7A O1A 13.0(12) . . . . ?
C5A C6A C7A O1A -159.8(8) . . . . ?
C1A C6A C7A C8A -167.9(8) . . . . ?
C5A C6A C7A C8A 19.4(11) . . . . ?
C12A N1A C8A C9A -0.5(12) . . . . ?
C12A N1A C8A C7A 175.9(7) . . . . ?
O1A C7A C8A N1A -135.3(8) . . . . ?
C6A C7A C8A N1A 45.5(11) . . . . ?
O1A C7A C8A C9A 41.4(11) . . . . ?
C6A C7A C8A C9A -137.8(8) . . . . ?
N1A C8A C9A C10A 0.1(13) . . . . ?
C7A C8A C9A C10A -176.2(7) . . . . ?
C8A C9A C10A C11A 1.2(12) . . . . ?
C9A C10A C11A C12A -2.1(13) . . . . ?
C8A N1A C12A C11A -0.4(13) . . . . ?
C10A C11A C12A N1A 1.8(14) . . . . ?
C19A P1A C13A C14A -60.1(8) . . . . ?
C25A P1A C13A C14A 61.3(8) . . . . ?
Au1A P1A C13A C14A -177.1(6) . . . . ?
C19A P1A C13A C18A 118.6(7) . . . . ?
C25A P1A C13A C18A -120.0(7) . . . . ?
Au1A P1A C13A C18A 1.5(7) . . . . ?
C18A C13A C14A C15A -3.2(13) . . . . ?
P1A C13A C14A C15A 175.5(7) . . . . ?
C13A C14A C15A C16A 1.1(14) . . . . ?
C14A C15A C16A C17A 0.9(15) . . . . ?
C15A C16A C17A C18A -0.8(14) . . . . ?
C16A C17A C18A C13A -1.3(13) . . . . ?
C16A C17A C18A P2A 173.5(7) . . . . ?
C14A C13A C18A C17A 3.2(13) . . . . ?
P1A C13A C18A C17A -175.5(6) . . . . ?
C14A C13A C18A P2A -171.7(7) . . . . ?
P1A C13A C18A P2A 9.6(10) . . . . ?
C31A P2A C18A C17A -70.4(8) . . . . ?
C37A P2A C18A C17A 46.5(8) . . . . ?
Au1A P2A C18A C17A 169.8(6) . . . . ?
C31A P2A C18A C13A 104.5(7) . . . . ?
C37A P2A C18A C13A -138.6(7) . . . . ?
Au1A P2A C18A C13A -15.4(7) . . . . ?
C13A P1A C19A C20A -25.9(8) . . . . ?
C25A P1A C19A C20A -145.0(7) . . . . ?
Au1A P1A C19A C20A 89.8(7) . . . . ?
C13A P1A C19A C24A 163.2(7) . . . . ?
C25A P1A C19A C24A 44.1(8) . . . . ?
Au1A P1A C19A C24A -81.1(7) . . . . ?
C24A C19A C20A C21A 1.4(13) . . . . ?
P1A C19A C20A C21A -169.4(7) . . . . ?
C19A C20A C21A C22A 0.3(13) . . . . ?
C20A C21A C22A C23A -1.6(13) . . . . ?
C21A C22A C23A C24A 1.2(13) . . . . ?
C22A C23A C24A C19A 0.4(13) . . . . ?
C20A C19A C24A C23A -1.8(13) . . . . ?
P1A C19A C24A C23A 169.0(7) . . . . ?
C19A P1A C25A C26A 30.0(9) . . . . ?
C13A P1A C25A C26A -88.0(8) . . . . ?
Au1A P1A C25A C26A 153.6(7) . . . . ?
C19A P1A C25A C30A -154.0(7) . . . . ?
C13A P1A C25A C30A 88.0(8) . . . . ?
Au1A P1A C25A C30A -30.5(8) . . . . ?
C30A C25A C26A C27A 1.0(15) . . . . ?
P1A C25A C26A C27A 176.8(7) . . . . ?
C25A C26A C27A C28A -0.2(15) . . . . ?
C26A C27A C28A C29A -1.2(16) . . . . ?
C27A C28A C29A C30A 1.8(16) . . . . ?
C26A C25A C30A C29A -0.4(14) . . . . ?
P1A C25A C30A C29A -176.3(7) . . . . ?
C28A C29A C30A C25A -1.0(15) . . . . ?
C37A P2A C31A C36A 43.7(8) . . . . ?
C18A P2A C31A C36A 159.6(7) . . . . ?
Au1A P2A C31A C36A -84.9(7) . . . . ?
C37A P2A C31A C32A -142.9(8) . . . . ?
C18A P2A C31A C32A -26.9(9) . . . . ?
Au1A P2A C31A C32A 88.6(8) . . . . ?
C36A C31A C32A C33A -3.7(15) . . . . ?
P2A C31A C32A C33A -177.2(9) . . . . ?
C31A C32A C33A C34A 4.3(17) . . . . ?
C32A C33A C34A C35A -4.2(17) . . . . ?
C33A C34A C35A C36A 3.5(15) . . . . ?
C34A C35A C36A C31A -2.8(14) . . . . ?
C32A C31A C36A C35A 3.0(13) . . . . ?
P2A C31A C36A C35A 176.5(7) . . . . ?
C31A P2A C37A C42A -151.3(7) . . . . ?
C18A P2A C37A C42A 93.7(7) . . . . ?
Au1A P2A C37A C42A -24.0(8) . . . . ?
C31A P2A C37A C38A 31.0(8) . . . . ?
C18A P2A C37A C38A -84.0(7) . . . . ?
Au1A P2A C37A C38A 158.3(6) . . . . ?
C42A C37A C38A C39A 0.5(13) . . . . ?
P2A C37A C38A C39A 178.2(6) . . . . ?
C37A C38A C39A C40A -0.4(13) . . . . ?
C38A C39A C40A C41A -0.4(14) . . . . ?
C39A C40A C41A C42A 1.1(15) . . . . ?
C40A C41A C42A C37A -1.0(14) . . . . ?
C38A C37A C42A C41A 0.2(13) . . . . ?
P2A C37A C42A C41A -177.6(7) . . . . ?
C6B C1B C2B C3B -2.6(13) . . . . ?
Au1B C1B C2B C3B 174.4(6) . . . . ?
C1B C2B C3B C4B 0.4(13) . . . . ?
C2B C3B C4B C5B 2.4(13) . . . . ?
C3B C4B C5B C6B -2.9(12) . . . . ?
C4B C5B C6B C1B 0.7(12) . . . . ?
C4B C5B C6B C7B -172.2(7) . . . . ?
C2B C1B C6B C5B 2.0(12) . . . . ?
Au1B C1B C6B C5B -175.1(6) . . . . ?
C2B C1B C6B C7B 175.0(7) . . . . ?
Au1B C1B C6B C7B -2.1(11) . . . . ?
C5B C6B C7B O1B 160.2(8) . . . . ?
C1B C6B C7B O1B -12.7(12) . . . . ?
C5B C6B C7B C8B -19.5(11) . . . . ?
C1B C6B C7B C8B 167.6(7) . . . . ?
C12B N1B C8B C9B -0.2(12) . . . . ?
C12B N1B C8B C7B -175.0(7) . . . . ?
O1B C7B C8B N1B 135.0(8) . . . . ?
C6B C7B C8B N1B -45.3(10) . . . . ?
O1B C7B C8B C9B -40.2(11) . . . . ?
C6B C7B C8B C9B 139.5(8) . . . . ?
N1B C8B C9B C10B 0.6(13) . . . . ?
C7B C8B C9B C10B 175.4(7) . . . . ?
C8B C9B C10B C11B -1.4(12) . . . . ?
C9B C10B C11B C12B 1.9(13) . . . . ?
C8B N1B C12B C11B 0.7(13) . . . . ?
C10B C11B C12B N1B -1.6(14) . . . . ?
C19B P1B C13B C18B -120.5(8) . . . . ?
C25B P1B C13B C18B 120.4(8) . . . . ?
Au1B P1B C13B C18B -2.1(8) . . . . ?
C19B P1B C13B C14B 59.6(8) . . . . ?
C25B P1B C13B C14B -59.6(8) . . . . ?
Au1B P1B C13B C14B 177.9(6) . . . . ?
C18B C13B C14B C15B 1.0(14) . . . . ?
P1B C13B C14B C15B -179.1(7) . . . . ?
C13B C14B C15B C16B 0.3(15) . . . . ?
C14B C15B C16B C17B 0.4(16) . . . . ?
C15B C16B C17B C18B -2.2(15) . . . . ?
C14B C13B C18B C17B -2.8(14) . . . . ?
P1B C13B C18B C17B 177.3(7) . . . . ?
C14B C13B C18B P2B 174.3(7) . . . . ?
P1B C13B C18B P2B -5.7(10) . . . . ?
C16B C17B C18B C13B 3.3(14) . . . . ?
C16B C17B C18B P2B -173.6(7) . . . . ?
C31B P2B C18B C13B -106.9(8) . . . . ?
C37B P2B C18B C13B 136.1(7) . . . . ?
Au1B P2B C18B C13B 10.4(8) . . . . ?
C31B P2B C18B C17B 70.1(8) . . . . ?
C37B P2B C18B C17B -46.9(9) . . . . ?
Au1B P2B C18B C17B -172.6(7) . . . . ?
C25B P1B C19B C24B -45.8(8) . . . . ?
C13B P1B C19B C24B -163.0(7) . . . . ?
Au1B P1B C19B C24B 80.5(7) . . . . ?
C25B P1B C19B C20B 145.6(7) . . . . ?
C13B P1B C19B C20B 28.5(8) . . . . ?
Au1B P1B C19B C20B -88.1(7) . . . . ?
C24B C19B C20B C21B 0.4(13) . . . . ?
P1B C19B C20B C21B 169.0(7) . . . . ?
C19B C20B C21B C22B -1.4(14) . . . . ?
C20B C21B C22B C23B 1.7(14) . . . . ?
C21B C22B C23B C24B -0.9(13) . . . . ?
C22B C23B C24B C19B 0.0(13) . . . . ?
C20B C19B C24B C23B 0.3(12) . . . . ?
P1B C19B C24B C23B -168.2(6) . . . . ?
C19B P1B C25B C26B -31.8(9) . . . . ?
C13B P1B C25B C26B 85.6(8) . . . . ?
Au1B P1B C25B C26B -156.0(7) . . . . ?
C19B P1B C25B C30B 153.8(7) . . . . ?
C13B P1B C25B C30B -88.8(8) . . . . ?
Au1B P1B C25B C30B 29.6(8) . . . . ?
C30B C25B C26B C27B 0.6(14) . . . . ?
P1B C25B C26B C27B -173.7(7) . . . . ?
C25B C26B C27B C28B -1.1(15) . . . . ?
C26B C27B C28B C29B 0.8(17) . . . . ?
C27B C28B C29B C30B 0.0(17) . . . . ?
C26B C25B C30B C29B 0.2(14) . . . . ?
P1B C25B C30B C29B 174.6(7) . . . . ?
C28B C29B C30B C25B -0.5(15) . . . . ?
C37B P2B C31B C32B 149.9(8) . . . . ?
C18B P2B C31B C32B 31.8(9) . . . . ?
Au1B P2B C31B C32B -83.0(8) . . . . ?
C37B P2B C31B C36B -35.1(8) . . . . ?
C18B P2B C31B C36B -153.2(7) . . . . ?
Au1B P2B C31B C36B 92.0(7) . . . . ?
C36B C31B C32B C33B -0.4(15) . . . . ?
P2B C31B C32B C33B 174.7(8) . . . . ?
C31B C32B C33B C34B 2.6(17) . . . . ?
C32B C33B C34B C35B -3.0(18) . . . . ?
C33B C34B C35B C36B 1.1(17) . . . . ?
C34B C35B C36B C31B 1.1(15) . . . . ?
C32B C31B C36B C35B -1.5(14) . . . . ?
P2B C31B C36B C35B -176.4(7) . . . . ?
C31B P2B C37B C38B -36.7(8) . . . . ?
C18B P2B C37B C38B 79.1(8) . . . . ?
Au1B P2B C37B C38B -160.6(6) . . . . ?
C31B P2B C37B C42B 144.9(7) . . . . ?
C18B P2B C37B C42B -99.3(8) . . . . ?
Au1B P2B C37B C42B 21.1(8) . . . . ?
C42B C37B C38B C39B -0.2(14) . . . . ?
P2B C37B C38B C39B -178.5(7) . . . . ?
C37B C38B C39B C40B -1.8(14) . . . . ?
C38B C39B C40B C41B 2.2(14) . . . . ?
C39B C40B C41B C42B -0.7(14) . . . . ?
C38B C37B C42B C41B 1.8(14) . . . . ?
P2B C37B C42B C41B -179.9(7) . . . . ?
C40B C41B C42B C37B -1.3(14) . . . . ?
